data_7028539
loop_
_publ_author_name
'Sutradhar, Manas'
'Martins, Lu\'isa M D R S'
'Guedes da Silva, M F\'atima C'
'Alegria, Elisabete C. B. A.'
'Liu, Cai-Ming'
'Pombeiro, Armando J. L.'

_publ_section_title
;
 Dinuclear Mn(ii,ii) complexes: magnetic properties and microwave assisted
 oxidation of alcohols.
;
_journal_issue 10
_journal_name_full 'Dalton transactions (Cambridge, England : 2003)'
_journal_page_first 3966
_journal_page_last 3977
_journal_paper_doi 10.1039/c3dt52774c
_journal_volume 43
_journal_year 2014
_chemical_formula_moiety 'C38 H36 Mn2 N6 O8, 2(N O3), 2(H2 O)'
_chemical_formula_sum 'C38 H40 Mn2 N8 O16'
_chemical_formula_weight 974.66
_chemical_name_systematic
;
 ?
;
_space_group_crystal_system orthorhombic
_space_group_IT_number 61
_space_group_name_Hall '-P 2ac 2ab'
_space_group_name_H-M_alt 'P b c a'
_symmetry_space_group_name_Hall '-P 2ac 2ab'
_symmetry_space_group_name_H-M 'P b c a'
_atom_sites_solution_hydrogens mixed
_audit_creation_method SHELXL-2013
_cell_angle_alpha 90
_cell_angle_beta 90
_cell_angle_gamma 90
_cell_formula_units_Z 4
_cell_length_a 11.1784(7)
_cell_length_b 18.6890(9)
_cell_length_c 19.5725(9)
_cell_measurement_reflns_used 1815
_cell_measurement_temperature 150(2)
_cell_measurement_theta_max 24.09
_cell_measurement_theta_min 3.03
_cell_volume 4089.0(4)
_computing_cell_refinement 'Bruker SAINT'
_computing_data_collection 'Bruker APEX2'
_computing_data_reduction 'Bruker SAINT'
_computing_molecular_graphics 'Ortep-3 for Windows (Farrugia, 1997)'
_computing_publication_material 'WinGX publication routines (Farrugia, 1999)'
_computing_structure_refinement 'SHELXL-97 (Sheldrick, 2008)'
_computing_structure_solution 'SIR97 (Giacovazzo et al, 1997)'
_diffrn_ambient_temperature 150(2)
_diffrn_measured_fraction_theta_full 0.994
_diffrn_measured_fraction_theta_max 0.992
_diffrn_measurement_device_type 'Bruker APEX-II CCD'
_diffrn_measurement_method '\f and \w scans'
_diffrn_radiation_type MoK\a
_diffrn_radiation_wavelength 0.71069
_diffrn_reflns_av_R_equivalents 0.0929
_diffrn_reflns_av_unetI/netI 0.1056
_diffrn_reflns_Laue_measured_fraction_full 0.994
_diffrn_reflns_Laue_measured_fraction_max 0.992
_diffrn_reflns_limit_h_max 13
_diffrn_reflns_limit_h_min -7
_diffrn_reflns_limit_k_max 23
_diffrn_reflns_limit_k_min -22
_diffrn_reflns_limit_l_max 24
_diffrn_reflns_limit_l_min -24
_diffrn_reflns_number 18229
_diffrn_reflns_point_group_measured_fraction_full 0.994
_diffrn_reflns_point_group_measured_fraction_max 0.992
_diffrn_reflns_theta_full 25.240
_diffrn_reflns_theta_max 26.388
_diffrn_reflns_theta_min 2.766
_exptl_absorpt_coefficient_mu 0.702
_exptl_absorpt_correction_T_max 0.913
_exptl_absorpt_correction_T_min 0.887
_exptl_absorpt_correction_type multi-scan
_exptl_absorpt_process_details SADABS
_exptl_crystal_colour YELLOW
_exptl_crystal_density_diffrn 1.583
_exptl_crystal_description PRISM
_exptl_crystal_F_000 2008
_exptl_crystal_size_max 0.430
_exptl_crystal_size_mid 0.140
_exptl_crystal_size_min 0.130
_refine_diff_density_max 0.505
_refine_diff_density_min -0.435
_refine_diff_density_rms 0.086
_refine_ls_extinction_method none
_refine_ls_goodness_of_fit_ref 0.973
_refine_ls_hydrogen_treatment mixed
_refine_ls_matrix_type full
_refine_ls_number_parameters 307
_refine_ls_number_reflns 4153
_refine_ls_number_restraints 7
_refine_ls_restrained_S_all 0.974
_refine_ls_R_factor_all 0.1143
_refine_ls_R_factor_gt 0.0519
_refine_ls_shift/su_max 0.001
_refine_ls_shift/su_mean 0.000
_refine_ls_structure_factor_coef Fsqd
_refine_ls_weighting_details 'w=1/[\s^2^(Fo^2^)+(0.0510P)^2^] where P=(Fo^2^+2Fc^2^)/3'
_refine_ls_weighting_scheme calc
_refine_ls_wR_factor_gt 0.1018
_refine_ls_wR_factor_ref 0.1233
_reflns_Friedel_coverage 0.000
_reflns_number_gt 2382
_reflns_number_total 4153
_reflns_threshold_expression 'I > 2\s(I)'
_cod_data_source_file c3dt52774c.txt
_cod_data_source_block Compound1
_cod_depositor_comments
;
The following automatic conversions were performed:

'_exptl_absorpt_correction_type' value 'MULTI-SCAN' changed to
'multi-scan' according to
/usr/data/users/saulius/automatic-downloads/current/RSC/lib/dictionaries/cif_core.dic
dictionary named 'cif_core.dic' version 2.4.2 from 2011-04-26.

Automatic conversion script
Id: cif_fix_values 2281 2013-09-26 08:29:07Z andrius 
;
_cod_database_code 7028539
_shelx_space_group_comment
;
The symmetry employed for this shelxl refinement is uniquely defined
by the following loop, which should always be used as a source of
symmetry information in preference to the above space-group names.
They are only intended as comments.
;
_shelx_estimated_absorpt_t_min 0.752
_shelx_estimated_absorpt_t_max 0.914
_shelxl_version_number 2013-4

loop_
_space_group_symop_operation_xyz
'x, y, z'
'-x+1/2, -y, z+1/2'
'x+1/2, -y+1/2, -z'
'-x, y+1/2, -z+1/2'
'-x, -y, -z'
'x-1/2, y, -z-1/2'
'-x-1/2, y-1/2, z'
'x, -y-1/2, z-1/2'

loop_
_atom_site_label
_atom_site_type_symbol
_atom_site_fract_x
_atom_site_fract_y
_atom_site_fract_z
_atom_site_U_iso_or_equiv
_atom_site_adp_type
_atom_site_occupancy
_atom_site_site_symmetry_order
_atom_site_calc_flag
_atom_site_refinement_flags_posn
_atom_site_refinement_flags_adp
C1 C -0.1141(4) -0.03850(17) 0.61277(15) 0.0169(9) Uani 1 1 d . .
C2 C -0.2110(4) -0.08486(18) 0.60032(16) 0.0171(9) Uani 1 1 d . .
C3 C -0.2781(4) -0.11547(18) 0.65166(17) 0.0224(10) Uani 1 1 d . .
H3 H -0.3421 -0.1469 0.6407 0.027 Uiso 1 1 calc R U
C4 C -0.2519(4) -0.1003(2) 0.71968(16) 0.0247(10) Uani 1 1 d . .
H4 H -0.2978 -0.1209 0.7554 0.030 Uiso 1 1 calc R U
C5 C -0.1582(4) -0.05485(19) 0.73429(16) 0.0231(10) Uani 1 1 d . .
H5 H -0.1399 -0.0445 0.7806 0.028 Uiso 1 1 calc R U
C6 C -0.0893(4) -0.02354(18) 0.68233(16) 0.0194(9) Uani 1 1 d . .
C7 C 0.0080(4) 0.02101(19) 0.70506(17) 0.0221(10) Uani 1 1 d . .
H7 H 0.0175 0.0271 0.7530 0.026 Uiso 1 1 calc R U
C8 C 0.2500(4) 0.12872(18) 0.66205(17) 0.0220(10) Uani 1 1 d . .
C9 C 0.3412(4) 0.17308(18) 0.69749(17) 0.0206(10) Uani 1 1 d . .
C10 C 0.3517(4) 0.17656(19) 0.76797(17) 0.0307(12) Uani 1 1 d . .
H10 H 0.2986 0.1500 0.7961 0.037 Uiso 1 1 calc R U
C11 C 0.4391(4) 0.2186(2) 0.79732(19) 0.0300(11) Uani 1 1 d . .
H11 H 0.4465 0.2201 0.8457 0.036 Uiso 1 1 calc R U
C12 C 0.5153(4) 0.2583(2) 0.75797(19) 0.0285(11) Uani 1 1 d . .
H12 H 0.5737 0.2880 0.7789 0.034 Uiso 1 1 calc R U
C13 C 0.5070(5) 0.2549(2) 0.6877(2) 0.0414(13) Uani 1 1 d . .
H13 H 0.5602 0.2820 0.6600 0.050 Uiso 1 1 calc R U
C14 C 0.4206(4) 0.2116(2) 0.65743(19) 0.0338(12) Uani 1 1 d . .
H14 H 0.4160 0.2085 0.6091 0.041 Uiso 1 1 calc R U
C15 C 0.3571(5) -0.0268(3) 0.5573(2) 0.0453(14) Uani 1 1 d . .
H15 H 0.3821 0.0200 0.5448 0.054 Uiso 1 1 calc R U
C16 C 0.4429(5) -0.0775(3) 0.5647(2) 0.0530(15) Uani 1 1 d . .
H16 H 0.5249 -0.0663 0.5576 0.064 Uiso 1 1 calc R U
C17 C 0.4076(5) -0.1464(2) 0.58305(19) 0.0401(13) Uani 1 1 d . .
H17 H 0.4643 -0.1841 0.5865 0.048 Uiso 1 1 calc R U
C18 C 0.2872(5) -0.1584(2) 0.59607(19) 0.0332(12) Uani 1 1 d . .
H18 H 0.2602 -0.2040 0.6110 0.040 Uiso 1 1 calc R U
C19 C 0.2069(4) -0.1024(2) 0.58691(17) 0.0285(11) Uani 1 1 d . .
H19 H 0.1246 -0.1110 0.5960 0.034 Uiso 1 1 calc R U
N1 N 0.0830(3) 0.05317(15) 0.66617(13) 0.0198(8) Uani 1 1 d . .
N2 N 0.1690(3) 0.09305(16) 0.69966(15) 0.0235(9) Uani 1 1 d . .
N3 N 0.2387(3) -0.03785(16) 0.56627(14) 0.0231(8) Uani 1 1 d . .
N10 N 0.2388(4) 0.27410(17) 0.45396(15) 0.0247(8) Uani 1 1 d . .
O1 O -0.0538(2) -0.01234(12) 0.55994(10) 0.0183(6) Uani 1 1 d . .
O2 O -0.2356(3) -0.09653(12) 0.53183(10) 0.0193(6) Uani 1 1 d D .
O3 O 0.2472(3) 0.12430(14) 0.59865(11) 0.0313(8) Uani 1 1 d . .
O10 O 0.0118(3) 0.15043(15) 0.53249(14) 0.0331(8) Uani 1 1 d D .
O11 O 0.1317(3) 0.25720(15) 0.45417(14) 0.0363(8) Uani 1 1 d . .
O12 O 0.3189(3) 0.23062(13) 0.47305(12) 0.0256(7) Uani 1 1 d . .
O13 O 0.2714(3) 0.33519(13) 0.43385(12) 0.0316(8) Uani 1 1 d . .
O20 O 0.1350(3) 0.42919(16) 0.34925(14) 0.0420(9) Uani 1 1 d D .
Mn1 Mn 0.10503(6) 0.05022(3) 0.54729(2) 0.01725(17) Uani 1 1 d . .
H2 H 0.166(4) 0.0923(18) 0.7417(17) 0.026 Uiso 1 1 d . U
H2O H -0.263(3) -0.1407(12) 0.5268(16) 0.026 Uiso 1 1 d D U
H10A H 0.048(3) 0.1811(15) 0.5065(15) 0.026 Uiso 1 1 d D U
H10B H -0.0671(19) 0.1567(19) 0.5419(18) 0.026 Uiso 1 1 d D U
H20A H 0.184(3) 0.4655(14) 0.3554(18) 0.026 Uiso 1 1 d D U
H20B H 0.147(3) 0.3888(11) 0.3708(16) 0.026 Uiso 1 1 d D U

loop_
_atom_site_aniso_label
_atom_site_aniso_U_11
_atom_site_aniso_U_22
_atom_site_aniso_U_33
_atom_site_aniso_U_23
_atom_site_aniso_U_13
_atom_site_aniso_U_12
C1 0.019(3) 0.0152(18) 0.0160(15) 0.0014(13) -0.0009(18) 0.0034(18)
C2 0.016(3) 0.0196(19) 0.0152(16) 0.0002(14) -0.0014(17) 0.0015(18)
C3 0.021(3) 0.021(2) 0.0251(18) 0.0012(15) -0.0020(19) -0.0031(18)
C4 0.024(3) 0.033(2) 0.0168(17) 0.0041(15) 0.0032(19) -0.003(2)
C5 0.024(3) 0.029(2) 0.0162(17) -0.0003(15) 0.0015(18) -0.003(2)
C6 0.019(3) 0.0183(18) 0.0207(17) -0.0025(14) -0.0008(18) -0.0022(18)
C7 0.027(3) 0.024(2) 0.0149(16) 0.0007(15) -0.0003(19) -0.001(2)
C8 0.026(3) 0.0189(19) 0.0216(18) 0.0014(15) -0.0059(19) -0.0018(18)
C9 0.021(3) 0.021(2) 0.0195(17) -0.0018(15) -0.0045(18) -0.0006(19)
C10 0.043(4) 0.024(2) 0.025(2) 0.0034(16) -0.004(2) -0.011(2)
C11 0.040(3) 0.027(2) 0.0231(19) -0.0030(16) -0.011(2) -0.005(2)
C12 0.022(3) 0.031(2) 0.033(2) -0.0102(18) -0.004(2) -0.012(2)
C13 0.040(4) 0.049(3) 0.035(2) -0.010(2) 0.006(2) -0.027(3)
C14 0.035(4) 0.045(3) 0.0213(19) -0.0053(18) 0.005(2) -0.013(2)
C15 0.033(4) 0.046(3) 0.057(3) 0.024(2) 0.008(3) 0.005(2)
C16 0.029(4) 0.066(3) 0.064(3) 0.035(3) 0.007(3) 0.013(3)
C17 0.038(4) 0.050(3) 0.032(2) 0.006(2) 0.001(2) 0.017(3)
C18 0.038(4) 0.028(2) 0.033(2) -0.0014(18) -0.010(2) 0.004(2)
C19 0.026(3) 0.034(2) 0.0255(19) 0.0007(17) 0.000(2) -0.002(2)
N1 0.020(2) 0.0185(15) 0.0206(14) -0.0040(13) -0.0060(15) -0.0009(15)
N2 0.026(3) 0.0269(18) 0.0174(14) -0.0011(14) -0.0025(17) -0.0110(17)
N3 0.018(2) 0.0257(18) 0.0254(16) 0.0045(13) 0.0008(16) 0.0026(16)
N10 0.025(3) 0.0247(18) 0.0244(16) -0.0007(14) -0.0050(19) -0.0025(17)
O1 0.0205(18) 0.0213(13) 0.0131(11) 0.0012(9) -0.0022(11) -0.0044(12)
O2 0.0224(19) 0.0213(13) 0.0142(11) -0.0025(10) -0.0031(12) -0.0075(13)
O3 0.037(2) 0.0373(15) 0.0194(13) -0.0018(11) -0.0037(14) -0.0159(15)
O10 0.027(2) 0.0267(16) 0.0454(17) 0.0079(12) 0.0152(17) 0.0041(15)
O11 0.027(2) 0.0375(17) 0.0444(16) 0.0066(13) -0.0072(17) -0.0068(15)
O12 0.023(2) 0.0205(14) 0.0332(14) 0.0030(11) -0.0061(14) -0.0016(13)
O13 0.035(2) 0.0238(15) 0.0362(14) 0.0104(12) -0.0009(15) -0.0048(14)
O20 0.043(3) 0.045(2) 0.0379(16) 0.0119(15) -0.0076(17) 0.0008(17)
Mn1 0.0165(4) 0.0190(3) 0.0163(2) 0.0002(2) -0.0015(3) -0.0015(3)

loop_
_atom_type_symbol
_atom_type_description
_atom_type_scat_dispersion_real
_atom_type_scat_dispersion_imag
_atom_type_scat_source
C C 0.0033 0.0016 'International Tables Vol C Tables 4.2.6.8 and 6.1.1.4'
H H 0.0000 0.0000 'International Tables Vol C Tables 4.2.6.8 and 6.1.1.4'
N N 0.0061 0.0033 'International Tables Vol C Tables 4.2.6.8 and 6.1.1.4'
O O 0.0106 0.0060 'International Tables Vol C Tables 4.2.6.8 and 6.1.1.4'
Mn Mn 0.3368 0.7283 'International Tables Vol C Tables 4.2.6.8 and 6.1.1.4'

loop_
_geom_angle_atom_site_label_1
_geom_angle_atom_site_label_2
_geom_angle_atom_site_label_3
_geom_angle
_geom_angle_site_symmetry_1
_geom_angle_site_symmetry_3
O1 C1 C2 118.8(3) . .
O1 C1 C6 125.2(4) . .
C2 C1 C6 116.0(3) . .
C3 C2 O2 122.1(3) . .
C3 C2 C1 123.2(3) . .
O2 C2 C1 114.6(3) . .
C2 C3 C4 119.8(4) . .
C2 C3 H3 120.1 . .
C4 C3 H3 120.1 . .
C5 C4 C3 119.0(3) . .
C5 C4 H4 120.5 . .
C3 C4 H4 120.5 . .
C4 C5 C6 121.6(3) . .
C4 C5 H5 119.2 . .
C6 C5 H5 119.2 . .
C5 C6 C1 120.4(4) . .
C5 C6 C7 115.6(3) . .
C1 C6 C7 123.9(3) . .
N1 C7 C6 125.6(3) . .
N1 C7 H7 117.2 . .
C6 C7 H7 117.2 . .
O3 C8 N2 119.7(4) . .
O3 C8 C9 121.4(4) . .
N2 C8 C9 118.9(3) . .
C14 C9 C10 119.0(4) . .
C14 C9 C8 117.7(3) . .
C10 C9 C8 123.3(4) . .
C11 C10 C9 120.0(4) . .
C11 C10 H10 120.0 . .
C9 C10 H10 120.0 . .
C12 C11 C10 121.0(3) . .
C12 C11 H11 119.5 . .
C10 C11 H11 119.5 . .
C11 C12 C13 119.7(4) . .
C11 C12 H12 120.2 . .
C13 C12 H12 120.2 . .
C12 C13 C14 119.8(4) . .
C12 C13 H13 120.1 . .
C14 C13 H13 120.1 . .
C9 C14 C13 120.3(4) . .
C9 C14 H14 119.8 . .
C13 C14 H14 119.8 . .
N3 C15 C16 124.9(5) . .
N3 C15 H15 117.5 . .
C16 C15 H15 117.5 . .
C15 C16 C17 118.2(5) . .
C15 C16 H16 120.9 . .
C17 C16 H16 120.9 . .
C18 C17 C16 118.1(4) . .
C18 C17 H17 120.9 . .
C16 C17 H17 120.9 . .
C17 C18 C19 118.8(4) . .
C17 C18 H18 120.6 . .
C19 C18 H18 120.6 . .
N3 C19 C18 123.6(5) . .
N3 C19 H19 118.2 . .
C18 C19 H19 118.2 . .
C7 N1 N2 115.2(3) . .
C7 N1 Mn1 130.4(2) . .
N2 N1 Mn1 114.3(2) . .
C8 N2 N1 118.5(3) . .
C8 N2 H2 126(3) . .
N1 N2 H2 116(3) . .
C19 N3 C15 116.3(4) . .
C19 N3 Mn1 122.6(3) . .
C15 N3 Mn1 121.1(3) . .
O11 N10 O13 120.8(3) . .
O11 N10 O12 121.3(3) . .
O13 N10 O12 118.0(4) . .
C1 O1 Mn1 135.5(2) . .
C1 O1 Mn1 118.2(2) . 5_556
Mn1 O1 Mn1 105.69(9) . 5_556
C2 O2 Mn1 117.8(2) . 5_556
C2 O2 H2O 109(2) . .
Mn1 O2 H2O 120(2) 5_556 .
C8 O3 Mn1 119.1(3) . .
Mn1 O10 H10A 115(3) . .
Mn1 O10 H10B 124(2) . .
H10A O10 H10B 119(4) . .
H20A O20 H20B 120(3) . .
O1 Mn1 O10 95.09(11) . .
O1 Mn1 N3 97.58(11) . .
O10 Mn1 N3 166.89(13) . .
O1 Mn1 O1 74.30(9) . 5_556
O10 Mn1 O1 91.40(10) . 5_556
N3 Mn1 O1 95.23(10) . 5_556
O1 Mn1 O2 144.18(8) . 5_556
O10 Mn1 O2 83.66(10) . 5_556
N3 Mn1 O2 88.00(11) . 5_556
O1 Mn1 O2 69.95(9) 5_556 5_556
O1 Mn1 O3 146.99(8) . .
O10 Mn1 O3 82.66(12) . .
N3 Mn1 O3 84.89(11) . .
O1 Mn1 O3 138.48(9) 5_556 .
O2 Mn1 O3 68.57(8) 5_556 .
O1 Mn1 N1 79.09(10) . .
O10 Mn1 N1 93.56(10) . .
N3 Mn1 N1 85.59(10) . .
O1 Mn1 N1 153.26(11) 5_556 .
O2 Mn1 N1 136.73(10) 5_556 .
O3 Mn1 N1 68.26(10) . .

loop_
_geom_bond_atom_site_label_1
_geom_bond_atom_site_label_2
_geom_bond_distance
_geom_bond_site_symmetry_2
C1 O1 1.328(4) .
C1 C2 1.408(5) .
C1 C6 1.417(4) .
C2 C3 1.379(5) .
C2 O2 1.386(4) .
C3 C4 1.393(5) .
C3 H3 0.9500 .
C4 C5 1.377(6) .
C4 H4 0.9500 .
C5 C6 1.403(5) .
C5 H5 0.9500 .
C6 C7 1.441(5) .
C7 N1 1.282(5) .
C7 H7 0.9500 .
C8 O3 1.244(4) .
C8 N2 1.344(5) .
C8 C9 1.486(5) .
C9 C14 1.386(5) .
C9 C10 1.386(5) .
C10 C11 1.380(6) .
C10 H10 0.9500 .
C11 C12 1.366(6) .
C11 H11 0.9500 .
C12 C13 1.380(5) .
C12 H12 0.9500 .
C13 C14 1.392(6) .
C13 H13 0.9500 .
C14 H14 0.9500 .
C15 N3 1.351(6) .
C15 C16 1.356(7) .
C15 H15 0.9500 .
C16 C17 1.394(6) .
C16 H16 0.9500 .
C17 C18 1.387(6) .
C17 H17 0.9500 .
C18 C19 1.390(6) .
C18 H18 0.9500 .
C19 N3 1.321(5) .
C19 H19 0.9500 .
N1 N2 1.382(4) .
N1 Mn1 2.340(3) .
N2 H2 0.82(3) .
N3 Mn1 2.254(3) .
N10 O11 1.238(4) .
N10 O13 1.262(4) .
N10 O12 1.266(4) .
O1 Mn1 2.140(3) .
O1 Mn1 2.288(2) 5_556
O2 Mn1 2.297(3) 5_556
O2 H2O 0.885(18) .
O3 Mn1 2.335(3) .
O10 Mn1 2.163(3) .
O10 H10A 0.869(18) .
O10 H10B 0.908(19) .
O20 H20A 0.883(18) .
O20 H20B 0.876(17) .
Mn1 O1 2.288(2) 5_556
Mn1 O2 2.297(3) 5_556

loop_
_geom_hbond_atom_site_label_D
_geom_hbond_atom_site_label_H
_geom_hbond_atom_site_label_A
_geom_hbond_distance_DH
_geom_hbond_distance_HA
_geom_hbond_distance_DA
_geom_hbond_angle_DHA
_geom_hbond_site_symmetry_A
N2 H2 O20 0.82(3) 2.17(3) 2.982(4) 168(4) 8_566
O2 H2O O12 0.885(18) 1.794(19) 2.675(3) 173(3) 5_556
O2 H2O N10 0.885(18) 2.54(2) 3.330(4) 150(3) 5_556
O2 H2O O11 0.885(18) 2.65(3) 3.231(4) 124(3) 5_556
O10 H10A O11 0.869(18) 1.984(19) 2.851(4) 175(3) .
O10 H10B O13 0.908(19) 1.87(2) 2.779(5) 176(3) 3_456
O10 H10B O12 0.908(19) 2.48(3) 3.099(4) 126(3) 3_456
O10 H10B N10 0.908(19) 2.53(2) 3.372(5) 155(3) 3_456
O20 H20B O13 0.876(17) 2.11(3) 2.855(4) 142(3) .
C7 H7 O20 0.95 2.44 3.293(5) 149.6 8_566
C15 H15 O2 0.95 2.64 3.194(5) 117.5 5_556
N2 H2 O20 0.82(3) 2.17(3) 2.982(4) 168(4) 8_566
O2 H2O N10 0.885(18) 2.54(2) 3.330(4) 150(3) 5_556
O2 H2O O11 0.885(18) 2.65(3) 3.231(4) 124(3) 5_556
O2 H2O O12 0.885(18) 1.794(19) 2.675(3) 173(3) 5_556
O10 H10A O11 0.869(18) 1.984(19) 2.851(4) 175(3) .
O10 H10B N10 0.908(19) 2.53(2) 3.372(5) 155(3) 3_456
O10 H10B O12 0.908(19) 2.48(3) 3.099(4) 126(3) 3_456
O10 H10B O13 0.908(19) 1.87(2) 2.779(5) 176(3) 3_456
O20 H20B O13 0.876(17) 2.11(3) 2.855(4) 142(3) .
